data_1547308
loop_
_publ_author_name
'N.N. Golovnev'
'M.S. Molokeev'
'M.K. Lesnikov'
'I.V. Sterkhova'
'V.V. Atuchin'

_publ_section_title
;
 Thiobarbiturate and barbiturate salts of pefloxacin drug: Growth,
 structure, thermal stability and IR-spectra
;
_journal_issue 0
_journal_name_full 'Journal of Molecular Structure'
_journal_page_first 367
_journal_page_last 372
_journal_paper_doi 10.1016/j.molstruc.2017.08.011
_journal_volume 1149
_journal_year 2017
_chemical_formula_moiety
;
C17 H21 F N3 O3, C4 H3 N2 O2 S
;
_chemical_formula_sum 'C21 H24 F N5 O5 S'
_chemical_formula_weight 477.51
_chemical_name_systematic
;
pefloxacinium 2-thiobarbiturate
;
_space_group_crystal_system monoclinic
_space_group_IT_number 14
_space_group_name_Hall '-P 2ybc'
_space_group_name_H-M_alt 'P 1 21/c 1'
_symmetry_space_group_name_Hall '-P 2ybc'
_symmetry_space_group_name_H-M 'P 1 21/c 1'
_atom_sites_solution_hydrogens mixed
_audit_creation_method SHELXL-2014/7
_cell_angle_alpha 90
_cell_angle_beta 95.109(3)
_cell_angle_gamma 90
_cell_formula_units_Z 4
_cell_length_a 12.0768(9)
_cell_length_b 14.7120(11)
_cell_length_c 12.2222(9)
_cell_measurement_reflns_used 105889
_cell_measurement_temperature 150(2)
_cell_measurement_theta_max 30.080
_cell_measurement_theta_min 2.171
_cell_volume 2162.9(3)
_computing_cell_refinement 'APEX2 (Bruker, 2003-2008)'
_computing_data_collection 'APEX2 (Bruker, 2003-2008)'
_computing_data_reduction 'SAINT (Bruker, 2009)'
_computing_molecular_graphics 'DIAMOND (Brandenburg, 2005)'
_computing_publication_material 'publCIF (Westrip, 2009)'
_computing_structure_refinement 'SHELXL-2014/7 (Sheldrick, 2014)'
_computing_structure_solution 'SHELXS-2014 (Sheldrick, 2014)'
_diffrn_ambient_temperature 150(2)
_diffrn_measured_fraction_theta_full 0.999
_diffrn_measured_fraction_theta_max 0.998
_diffrn_measurement_device_type 'Bruker APEX-II CCD'
_diffrn_measurement_method '\f and \w scans'
_diffrn_radiation_monochromator graphite
_diffrn_radiation_source 'fine-focus sealed tube'
_diffrn_radiation_type MoK\a
_diffrn_radiation_wavelength 0.71073
_diffrn_reflns_av_R_equivalents 0.0869
_diffrn_reflns_av_unetI/netI 0.0360
_diffrn_reflns_Laue_measured_fraction_full 0.999
_diffrn_reflns_Laue_measured_fraction_max 0.998
_diffrn_reflns_limit_h_max 17
_diffrn_reflns_limit_h_min -17
_diffrn_reflns_limit_k_max 20
_diffrn_reflns_limit_k_min -20
_diffrn_reflns_limit_l_max 17
_diffrn_reflns_limit_l_min -17
_diffrn_reflns_number 105889
_diffrn_reflns_point_group_measured_fraction_full 0.999
_diffrn_reflns_point_group_measured_fraction_max 0.998
_diffrn_reflns_theta_full 25.000
_diffrn_reflns_theta_max 30.080
_diffrn_reflns_theta_min 2.171
_exptl_absorpt_coefficient_mu 0.204
_exptl_absorpt_correction_T_max 0.7336
_exptl_absorpt_correction_T_min 0.6737
_exptl_absorpt_correction_type multi-scan
_exptl_absorpt_process_details
;
SADABS-2004/1. Bruker AXS Inc., Madison, Wisconsin, USA, 2004
;
_exptl_crystal_colour yellow
_exptl_crystal_density_diffrn 1.466
_exptl_crystal_description block
_exptl_crystal_F_000 1000
_exptl_crystal_size_max 0.35
_exptl_crystal_size_mid 0.30
_exptl_crystal_size_min 0.20
_refine_diff_density_max 0.893
_refine_diff_density_min -0.328
_refine_diff_density_rms 0.067
_refine_ls_extinction_coef .
_refine_ls_extinction_method none
_refine_ls_goodness_of_fit_ref 1.060
_refine_ls_hydrogen_treatment mixed
_refine_ls_matrix_type full
_refine_ls_number_parameters 303
_refine_ls_number_reflns 6337
_refine_ls_number_restraints 0
_refine_ls_restrained_S_all 1.060
_refine_ls_R_factor_all 0.0725
_refine_ls_R_factor_gt 0.0468
_refine_ls_shift/su_max 0.001
_refine_ls_shift/su_mean 0.000
_refine_ls_structure_factor_coef Fsqd
_refine_ls_weighting_details 'w=1/[\s^2^(Fo^2^)+(0.0507P)^2^+1.4849P] where P=(Fo^2^+2Fc^2^)/3'
_refine_ls_weighting_scheme calc
_refine_ls_wR_factor_gt 0.1116
_refine_ls_wR_factor_ref 0.1256
_reflns_Friedel_coverage 0.000
_reflns_Friedel_fraction_full .
_reflns_Friedel_fraction_max .
_reflns_number_gt 4737
_reflns_number_total 6337
_reflns_threshold_expression 'I > 2\s(I)'
_cod_data_source_file PefHHtba.cif
_cod_data_source_block a
_cod_database_code 1547308
_shelx_shelxl_version_number 2014/7
_shelx_space_group_comment
;
The symmetry employed for this shelxl refinement is uniquely defined
by the following loop, which should always be used as a source of
symmetry information in preference to the above space-group names.
They are only intended as comments.
;

loop_
_space_group_symop_operation_xyz
'x, y, z'
'-x, y+1/2, -z+1/2'
'-x, -y, -z'
'x, -y-1/2, z-1/2'

loop_
_atom_site_label
_atom_site_type_symbol
_atom_site_fract_x
_atom_site_fract_y
_atom_site_fract_z
_atom_site_U_iso_or_equiv
_atom_site_adp_type
_atom_site_occupancy
_atom_site_site_symmetry_order
_atom_site_calc_flag
_atom_site_refinement_flags_posn
_atom_site_refinement_flags_adp
_atom_site_refinement_flags_occupancy
_atom_site_disorder_assembly
_atom_site_disorder_group
S S 0.76546(3) -0.17198(3) 0.09383(4) 0.02288(11) Uani 1 1 d . . . . .
O1B O 0.94587(9) 0.11133(8) -0.00639(10) 0.0234(2) Uani 1 1 d . . . . .
O2B O 0.55323(9) 0.09683(8) -0.04500(11) 0.0267(3) Uani 1 1 d . . . . .
N1B N 0.65956(10) -0.02138(9) 0.02234(11) 0.0188(3) Uani 1 1 d . . . . .
H1B H 0.5997 -0.0510 0.0314 0.023 Uiso 1 1 calc R U . . .
N3B N 0.84960(10) -0.01530(9) 0.03429(11) 0.0190(3) Uani 1 1 d . . . . .
H3B H 0.9127 -0.0420 0.0478 0.023 Uiso 1 1 calc R U . . .
C2B C 0.75740(12) -0.06372(10) 0.04855(12) 0.0173(3) Uani 1 1 d . . . . .
C4B C 0.85065(12) 0.07528(10) -0.00083(13) 0.0186(3) Uani 1 1 d . . . . .
C5B C 0.74839(13) 0.11601(11) -0.02629(14) 0.0213(3) Uani 1 1 d . . . . .
H5B H 0.7455 0.1764 -0.0488 0.026 Uiso 1 1 calc R U . . .
C6B C 0.64841(12) 0.06795(11) -0.01879(13) 0.0193(3) Uani 1 1 d . . . . .
F F 0.87813(9) 0.53693(7) 0.09253(10) 0.0366(3) Uani 1 1 d . . . . .
O1 O 0.48542(11) 0.64801(8) 0.07883(11) 0.0294(3) Uani 1 1 d . . . . .
O2 O 0.28579(12) 0.66227(9) 0.11304(12) 0.0365(3) Uani 1 1 d . . . . .
H2 H 0.361(2) 0.6709(16) 0.095(2) 0.044 Uiso 1 1 d . U . . .
O3 O 0.19705(12) 0.54731(11) 0.18458(15) 0.0501(4) Uani 1 1 d . . . . .
N1 N 1.04741(11) 0.21799(10) 0.15254(11) 0.0219(3) Uani 1 1 d . . . . .
H0 H 1.0068 0.1808 0.0958 0.026 Uiso 1 1 calc R U . . .
N2 N 0.87914(11) 0.35559(10) 0.16486(12) 0.0224(3) Uani 1 1 d . . . . .
N3 N 0.48383(11) 0.38860(9) 0.20124(11) 0.0196(3) Uani 1 1 d . . . . .
C1 C 0.94704(14) 0.35001(12) 0.07051(15) 0.0269(4) Uani 1 1 d . . . . .
H01A H 0.9553 0.4101 0.0398 0.032 Uiso 1 1 calc R U . . .
H01B H 0.9100 0.3117 0.0140 0.032 Uiso 1 1 calc R U . . .
C2 C 1.06054(14) 0.31109(12) 0.10650(15) 0.0261(4) Uani 1 1 d . . . . .
H02A H 1.1050 0.3081 0.0443 0.031 Uiso 1 1 calc R U . . .
H02B H 1.0985 0.3501 0.1618 0.031 Uiso 1 1 calc R U . . .
C3 C 0.97901(13) 0.22377(12) 0.24827(14) 0.0242(3) Uani 1 1 d . . . . .
H03A H 1.0178 0.2601 0.3058 0.029 Uiso 1 1 calc R U . . .
H03B H 0.9685 0.1633 0.2773 0.029 Uiso 1 1 calc R U . . .
C4 C 0.86722(13) 0.26596(11) 0.21460(14) 0.0234(3) Uani 1 1 d . . . . .
H04A H 0.8256 0.2264 0.1624 0.028 Uiso 1 1 calc R U . . .
H04B H 0.8257 0.2719 0.2786 0.028 Uiso 1 1 calc R U . . .
C5 C 0.68697(14) 0.55003(11) 0.10308(14) 0.0240(3) Uani 1 1 d . . . . .
H05 H 0.6902 0.6092 0.0767 0.029 Uiso 1 1 calc R U . . .
C6 C 0.78011(14) 0.49825(11) 0.11408(14) 0.0242(3) Uani 1 1 d . . . . .
C7 C 0.78104(13) 0.40651(11) 0.15100(13) 0.0209(3) Uani 1 1 d . . . . .
C8 C 0.68003(13) 0.37221(11) 0.17870(13) 0.0207(3) Uani 1 1 d . . . . .
H08 H 0.6767 0.3124 0.2030 0.025 Uiso 1 1 calc R U . . .
C9 C 0.58337(12) 0.42486(10) 0.17117(12) 0.0186(3) Uani 1 1 d . . . . .
C10 C 0.58515(13) 0.51425(11) 0.13168(13) 0.0201(3) Uani 1 1 d . . . . .
C11 C 0.48533(14) 0.56904(11) 0.11979(13) 0.0219(3) Uani 1 1 d . . . . .
C12 C 0.38853(14) 0.52812(11) 0.15746(13) 0.0234(3) Uani 1 1 d . . . . .
C13 C 0.39257(13) 0.44025(11) 0.19530(14) 0.0228(3) Uani 1 1 d . . . . .
H13 H 0.3278 0.4151 0.2182 0.027 Uiso 1 1 calc R U . . .
C14 C 0.28169(16) 0.57818(13) 0.15391(16) 0.0323(4) Uani 1 1 d . . . . .
C15 C 0.47729(13) 0.29377(11) 0.24044(14) 0.0219(3) Uani 1 1 d . . . . .
H15A H 0.4129 0.2874 0.2820 0.026 Uiso 1 1 calc R U . . .
H15B H 0.5429 0.2803 0.2894 0.026 Uiso 1 1 calc R U . . .
C16 C 0.46874(17) 0.22607(13) 0.14685(16) 0.0321(4) Uani 1 1 d . . . . .
H16A H 0.4618 0.1658 0.1756 0.039 Uiso 1 1 calc R U . . .
H16B H 0.5343 0.2296 0.1081 0.039 Uiso 1 1 calc R U . . .
H16C H 0.4046 0.2398 0.0975 0.039 Uiso 1 1 calc R U . . .
C17 C 1.15580(14) 0.17301(13) 0.18418(15) 0.0276(4) Uani 1 1 d . . . . .
H17A H 1.1935 0.2045 0.2455 0.033 Uiso 1 1 calc R U . . .
H17B H 1.2007 0.1745 0.1232 0.033 Uiso 1 1 calc R U . . .
H17C H 1.1432 0.1110 0.2043 0.033 Uiso 1 1 calc R U . . .

loop_
_atom_site_aniso_label
_atom_site_aniso_U_11
_atom_site_aniso_U_22
_atom_site_aniso_U_33
_atom_site_aniso_U_23
_atom_site_aniso_U_13
_atom_site_aniso_U_12
S 0.01922(19) 0.02039(19) 0.0295(2) 0.00718(16) 0.00477(15) 0.00279(14)
O1B 0.0143(5) 0.0231(6) 0.0331(6) -0.0033(5) 0.0041(4) -0.0034(4)
O2B 0.0146(5) 0.0257(6) 0.0396(7) 0.0077(5) 0.0014(5) 0.0036(4)
N1B 0.0106(5) 0.0194(6) 0.0264(7) 0.0036(5) 0.0017(5) -0.0003(5)
N3B 0.0116(6) 0.0192(6) 0.0262(7) 0.0007(5) 0.0011(5) 0.0014(5)
C2B 0.0150(7) 0.0197(7) 0.0173(7) -0.0003(6) 0.0025(5) 0.0007(5)
C4B 0.0153(7) 0.0195(7) 0.0210(7) -0.0027(6) 0.0024(5) -0.0022(5)
C5B 0.0171(7) 0.0177(7) 0.0291(8) 0.0034(6) 0.0028(6) 0.0003(6)
C6B 0.0152(7) 0.0195(7) 0.0233(8) 0.0017(6) 0.0024(5) 0.0018(5)
F 0.0265(5) 0.0275(5) 0.0576(7) 0.0030(5) 0.0150(5) -0.0083(4)
O1 0.0379(7) 0.0187(6) 0.0314(7) 0.0021(5) 0.0023(5) 0.0041(5)
O2 0.0380(8) 0.0290(7) 0.0428(8) 0.0030(6) 0.0051(6) 0.0161(6)
O3 0.0304(7) 0.0495(9) 0.0727(12) 0.0152(8) 0.0173(7) 0.0176(7)
N1 0.0175(6) 0.0244(7) 0.0237(7) -0.0016(5) 0.0010(5) -0.0005(5)
N2 0.0165(6) 0.0247(7) 0.0268(7) 0.0035(6) 0.0059(5) -0.0001(5)
N3 0.0175(6) 0.0193(6) 0.0224(7) 0.0012(5) 0.0046(5) 0.0018(5)
C1 0.0232(8) 0.0292(9) 0.0295(9) 0.0065(7) 0.0099(7) 0.0022(7)
C2 0.0200(8) 0.0261(8) 0.0333(9) 0.0019(7) 0.0088(7) -0.0016(6)
C3 0.0199(7) 0.0301(9) 0.0229(8) 0.0028(7) 0.0041(6) 0.0017(6)
C4 0.0178(7) 0.0260(8) 0.0268(8) 0.0041(6) 0.0049(6) -0.0008(6)
C5 0.0278(8) 0.0184(7) 0.0262(8) -0.0009(6) 0.0042(6) -0.0030(6)
C6 0.0235(8) 0.0222(8) 0.0277(8) -0.0013(6) 0.0073(6) -0.0063(6)
C7 0.0188(7) 0.0220(8) 0.0223(8) -0.0009(6) 0.0037(6) -0.0006(6)
C8 0.0184(7) 0.0201(7) 0.0238(8) 0.0013(6) 0.0028(6) 0.0000(6)
C9 0.0193(7) 0.0194(7) 0.0174(7) -0.0013(6) 0.0026(5) -0.0001(6)
C10 0.0236(7) 0.0186(7) 0.0182(7) -0.0019(6) 0.0020(6) 0.0000(6)
C11 0.0280(8) 0.0190(7) 0.0184(7) -0.0044(6) 0.0003(6) 0.0036(6)
C12 0.0247(8) 0.0236(8) 0.0216(8) -0.0007(6) 0.0015(6) 0.0064(6)
C13 0.0201(7) 0.0257(8) 0.0232(8) -0.0003(6) 0.0048(6) 0.0044(6)
C14 0.0323(10) 0.0317(10) 0.0331(10) 0.0000(8) 0.0035(7) 0.0125(8)
C15 0.0190(7) 0.0200(7) 0.0276(8) 0.0045(6) 0.0067(6) 0.0012(6)
C16 0.0389(10) 0.0253(9) 0.0319(9) 0.0006(7) 0.0013(8) -0.0060(7)
C17 0.0189(7) 0.0350(9) 0.0286(9) -0.0060(7) -0.0002(6) 0.0053(7)

loop_
_atom_type_symbol
_atom_type_description
_atom_type_scat_dispersion_real
_atom_type_scat_dispersion_imag
_atom_type_scat_source
C C 0.0033 0.0016 'International Tables Vol C Tables 4.2.6.8 and 6.1.1.4'
H H 0.0000 0.0000 'International Tables Vol C Tables 4.2.6.8 and 6.1.1.4'
N N 0.0061 0.0033 'International Tables Vol C Tables 4.2.6.8 and 6.1.1.4'
O O 0.0106 0.0060 'International Tables Vol C Tables 4.2.6.8 and 6.1.1.4'
F F 0.0171 0.0103 'International Tables Vol C Tables 4.2.6.8 and 6.1.1.4'
S S 0.1246 0.1234 'International Tables Vol C Tables 4.2.6.8 and 6.1.1.4'

loop_
_geom_angle_atom_site_label_1
_geom_angle_atom_site_label_2
_geom_angle_atom_site_label_3
_geom_angle
_geom_angle_site_symmetry_1
_geom_angle_site_symmetry_3
C2B N1B C6B 124.70(13) . .
C2B N1B H1B 117.7 . .
C6B N1B H1B 117.7 . .
C2B N3B C4B 124.99(13) . .
C2B N3B H3B 117.5 . .
C4B N3B H3B 117.5 . .
N3B C2B N1B 116.24(13) . .
N3B C2B S 121.20(11) . .
N1B C2B S 122.55(11) . .
O1B C4B C5B 126.87(15) . .
O1B C4B N3B 116.45(13) . .
C5B C4B N3B 116.68(13) . .
C4B C5B C6B 121.41(14) . .
C4B C5B H5B 119.3 . .
C6B C5B H5B 119.3 . .
O2B C6B N1B 117.93(14) . .
O2B C6B C5B 126.23(15) . .
N1B C6B C5B 115.84(13) . .
C14 O2 H2 106.0(14) . .
C17 N1 C3 110.92(13) . .
C17 N1 C2 112.66(13) . .
C3 N1 C2 109.11(13) . .
C17 N1 H0 108.0 . .
C3 N1 H0 108.0 . .
C2 N1 H0 108.0 . .
C7 N2 C4 114.76(13) . .
C7 N2 C1 117.30(13) . .
C4 N2 C1 110.87(13) . .
C13 N3 C9 119.66(14) . .
C13 N3 C15 119.11(13) . .
C9 N3 C15 121.23(12) . .
N2 C1 C2 110.22(14) . .
N2 C1 H01A 109.6 . .
C2 C1 H01A 109.6 . .
N2 C1 H01B 109.6 . .
C2 C1 H01B 109.6 . .
H01A C1 H01B 108.1 . .
N1 C2 C1 109.40(13) . .
N1 C2 H02A 109.8 . .
C1 C2 H02A 109.8 . .
N1 C2 H02B 109.8 . .
C1 C2 H02B 109.8 . .
H02A C2 H02B 108.2 . .
N1 C3 C4 110.70(13) . .
N1 C3 H03A 109.5 . .
C4 C3 H03A 109.5 . .
N1 C3 H03B 109.5 . .
C4 C3 H03B 109.5 . .
H03A C3 H03B 108.1 . .
N2 C4 C3 111.40(13) . .
N2 C4 H04A 109.3 . .
C3 C4 H04A 109.3 . .
N2 C4 H04B 109.3 . .
C3 C4 H04B 109.3 . .
H04A C4 H04B 108.0 . .
C6 C5 C10 120.00(15) . .
C6 C5 H05 120.0 . .
C10 C5 H05 120.0 . .
C5 C6 F 118.33(15) . .
C5 C6 C7 123.21(15) . .
F C6 C7 118.41(15) . .
C8 C7 N2 121.89(15) . .
C8 C7 C6 116.07(14) . .
N2 C7 C6 121.94(14) . .
C7 C8 C9 121.94(15) . .
C7 C8 H08 119.0 . .
C9 C8 H08 119.0 . .
N3 C9 C8 120.36(14) . .
N3 C9 C10 119.33(14) . .
C8 C9 C10 120.30(14) . .
C9 C10 C5 118.44(14) . .
C9 C10 C11 121.28(14) . .
C5 C10 C11 120.29(15) . .
O1 C11 C12 123.00(15) . .
O1 C11 C10 121.43(15) . .
C12 C11 C10 115.57(14) . .
C13 C12 C11 120.03(15) . .
C13 C12 C14 118.84(16) . .
C11 C12 C14 121.11(15) . .
N3 C13 C12 123.96(15) . .
N3 C13 H13 118.0 . .
C12 C13 H13 118.0 . .
O3 C14 O2 121.62(17) . .
O3 C14 C12 124.21(18) . .
O2 C14 C12 114.17(17) . .
N3 C15 C16 112.20(14) . .
N3 C15 H15A 109.2 . .
C16 C15 H15A 109.2 . .
N3 C15 H15B 109.2 . .
C16 C15 H15B 109.2 . .
H15A C15 H15B 107.9 . .
C15 C16 H16A 109.5 . .
C15 C16 H16B 109.5 . .
H16A C16 H16B 109.5 . .
C15 C16 H16C 109.5 . .
H16A C16 H16C 109.5 . .
H16B C16 H16C 109.5 . .
N1 C17 H17A 109.5 . .
N1 C17 H17B 109.5 . .
H17A C17 H17B 109.5 . .
N1 C17 H17C 109.5 . .
H17A C17 H17C 109.5 . .
H17B C17 H17C 109.5 . .

loop_
_geom_bond_atom_site_label_1
_geom_bond_atom_site_label_2
_geom_bond_distance
_geom_bond_site_symmetry_2
S C2B 1.6860(16) .
O1B C4B 1.2736(18) .
O2B C6B 1.2406(18) .
N1B C2B 1.3488(19) .
N1B C6B 1.409(2) .
N1B H1B 0.8600 .
N3B C2B 1.3462(19) .
N3B C4B 1.401(2) .
N3B H3B 0.8600 .
C4B C5B 1.383(2) .
C5B C6B 1.409(2) .
C5B H5B 0.9300 .
F C6 1.3601(18) .
O1 C11 1.265(2) .
O2 C14 1.337(2) .
O2 H2 0.97(2) .
O3 C14 1.208(2) .
N1 C17 1.487(2) .
N1 C3 1.494(2) .
N1 C2 1.495(2) .
N1 H0 0.9800 .
N2 C7 1.399(2) .
N2 C4 1.464(2) .
N2 C1 1.476(2) .
N3 C13 1.335(2) .
N3 C9 1.394(2) .
N3 C15 1.480(2) .
C1 C2 1.514(2) .
C1 H01A 0.9700 .
C1 H01B 0.9700 .
C2 H02A 0.9700 .
C2 H02B 0.9700 .
C3 C4 1.509(2) .
C3 H03A 0.9700 .
C3 H03B 0.9700 .
C4 H04A 0.9700 .
C4 H04B 0.9700 .
C5 C6 1.355(2) .
C5 C10 1.410(2) .
C5 H05 0.9300 .
C6 C7 1.423(2) .
C7 C8 1.390(2) .
C8 C9 1.397(2) .
C8 H08 0.9300 .
C9 C10 1.402(2) .
C10 C11 1.447(2) .
C11 C12 1.427(2) .
C12 C13 1.372(2) .
C12 C14 1.483(2) .
C13 H13 0.9300 .
C15 C16 1.513(2) .
C15 H15A 0.9700 .
C15 H15B 0.9700 .
C16 H16A 0.9600 .
C16 H16B 0.9600 .
C16 H16C 0.9600 .
C17 H17A 0.9600 .
C17 H17B 0.9600 .
C17 H17C 0.9600 .
